data_7707231
loop_
_publ_author_name
'Chen, Xiao-Hui'
'Guo, Run-Ze'
'Huang, Ya-Xi'
'Pan, Yuanming'
'Mi, Jin-Xiao'

_publ_section_title
;
 Crystal structure and magnetic properties of the magnetically isolated
 zigzag chain in KGaCu(PO<sub>4</sub>)<sub>2</sub>.
;
_journal_issue 22
_journal_name_full 'Dalton transactions (Cambridge, England : 2003)'
_journal_page_first 7835
_journal_page_last 7842
_journal_paper_doi 10.1039/d1dt00819f
_journal_volume 50
_journal_year 2021
_chemical_compound_source Synthetic
_chemical_formula_sum 'Cu Ga K O8 P2'
_chemical_formula_weight 362.30
_chemical_name_systematic KGaCu(PO4)2
_space_group_crystal_system monoclinic
_space_group_IT_number 14
_space_group_name_Hall '-P 2ybc'
_space_group_name_H-M_alt 'P 1 21/c 1'
_audit_creation_method SHELXL-2013
_audit_update_record
;
2021-03-07 deposited with the CCDC.	2021-04-27 downloaded from the CCDC.
;
_cell_angle_alpha 90
_cell_angle_beta 101.906(8)
_cell_angle_gamma 90
_cell_formula_units_Z 4
_cell_length_a 4.977(3)
_cell_length_b 14.025(8)
_cell_length_c 9.376(5)
_cell_measurement_reflns_used 3895
_cell_measurement_temperature 203(2)
_cell_measurement_theta_max 28.872
_cell_measurement_theta_min 2.653
_cell_volume 640.4(6)
_computing_cell_refinement 'SAINT (Bruker, 2001)'
_computing_data_collection 'SMART (Bruker, 2001)'
_computing_data_reduction 'SAINT (Bruker, 2001)'
_computing_molecular_graphics 'DIAMOND (Brandenburg, 2011) and ATOMS (Dowty, 2004)'
_computing_publication_material 'SHELXL-2013 (Sheldrick, 2015)'
_computing_structure_refinement 'SHELXL-2013 (Sheldrick, 2015)'
_computing_structure_solution 'SHELXS-2013 (Sheldrick, 2015)'
_diffrn_ambient_temperature 203(2)
_diffrn_measured_fraction_theta_full 0.998
_diffrn_measured_fraction_theta_max 0.910
_diffrn_measurement_device_type 'Bruker Diffraction CCD area-detector'
_diffrn_measurement_method '1265 images,\f=0, 90, 180 degree, and \D\w=0.3 degree, \c= 54.74 degree'
_diffrn_radiation_type MoK\a
_diffrn_radiation_wavelength 0.71073
_diffrn_reflns_av_R_equivalents 0.0424
_diffrn_reflns_av_unetI/netI 0.0572
_diffrn_reflns_Laue_measured_fraction_full 0.998
_diffrn_reflns_Laue_measured_fraction_max 0.910
_diffrn_reflns_limit_h_max 6
_diffrn_reflns_limit_h_min -6
_diffrn_reflns_limit_k_max 18
_diffrn_reflns_limit_k_min -18
_diffrn_reflns_limit_l_max 7
_diffrn_reflns_limit_l_min -12
_diffrn_reflns_number 3895
_diffrn_reflns_point_group_measured_fraction_full 0.998
_diffrn_reflns_point_group_measured_fraction_max 0.910
_diffrn_reflns_theta_full 25.242
_diffrn_reflns_theta_max 28.872
_diffrn_reflns_theta_min 2.653
_diffrn_standards_number 0
_exptl_absorpt_coefficient_mu 8.689
_exptl_absorpt_correction_T_max 0.879
_exptl_absorpt_correction_T_min 0.756
_exptl_absorpt_correction_type multi-scan
_exptl_absorpt_process_details 'SMART (Bruker, 2001)'
_exptl_crystal_colour 'light blue'
_exptl_crystal_density_diffrn 3.758
_exptl_crystal_description prism
_exptl_crystal_F_000 692
_exptl_crystal_size_max 0.500
_exptl_crystal_size_mid 0.300
_exptl_crystal_size_min 0.300
_refine_diff_density_max 1.433
_refine_diff_density_min -1.761
_refine_diff_density_rms 0.299
_refine_ls_extinction_method none
_refine_ls_goodness_of_fit_ref 1.179
_refine_ls_hydrogen_treatment undef
_refine_ls_matrix_type full
_refine_ls_number_parameters 118
_refine_ls_number_reflns 1536
_refine_ls_number_restraints 6
_refine_ls_restrained_S_all 1.178
_refine_ls_R_factor_all 0.0691
_refine_ls_R_factor_gt 0.0580
_refine_ls_shift/su_max 0.000
_refine_ls_shift/su_mean 0.000
_refine_ls_structure_factor_coef Fsqd
_refine_ls_weighting_details
;
 w=1/[\s^2^(Fo^2^)+(0.0261P)^2^+14.5723P]
 where P=(Fo^2^+2Fc^2^)/3
;
_refine_ls_weighting_scheme calc
_refine_ls_wR_factor_gt 0.1211
_refine_ls_wR_factor_ref 0.1280
_reflns_Friedel_coverage 0.000
_reflns_number_gt 1355
_reflns_number_total 1536
_reflns_threshold_expression 'I > 2\s(I)'
_cod_data_source_file d1dt00819f2.cif
_cod_data_source_block kgacup
_cod_depositor_comments 'Adding full bibliography for 7707231.cif.'
_cod_original_sg_symbol_H-M 'P 21/c'
_cod_database_code 7707231
_shelx_space_group_comment
;
The symmetry employed for this shelxl refinement is uniquely defined
by the following loop, which should always be used as a source of
symmetry information in preference to the above space-group names.
They are only intended as comments.
;
_shelx_estimated_absorpt_t_min 0.098
_shelx_estimated_absorpt_t_max 0.180
_shelxl_version_number 2013-2

loop_
_space_group_symop_operation_xyz
'x, y, z'
'-x, y+1/2, -z+1/2'
'-x, -y, -z'
'x, -y-1/2, z-1/2'

loop_
_atom_site_label
_atom_site_type_symbol
_atom_site_fract_x
_atom_site_fract_y
_atom_site_fract_z
_atom_site_U_iso_or_equiv
_atom_site_adp_type
_atom_site_occupancy
_atom_site_site_symmetry_order
_atom_site_calc_flag
_atom_site_refinement_flags_posn
_atom_site_refinement_flags_adp
_atom_site_refinement_flags_occupancy
_atom_site_disorder_assembly
_atom_site_disorder_group
Ga1 Ga 0.25135(18) 0.62902(6) 0.38667(10) 0.0049(2) Uani 1 1 d . . . . .
Cu1 Cu 0.2429(2) 0.45452(8) 0.95873(13) 0.0129(3) Uani 1 1 d . . . . .
P1 P 0.2588(4) 0.67351(15) 0.0417(2) 0.0062(4) Uani 1 1 d . . . . .
P2 P 0.2829(4) 0.49163(15) 0.6717(2) 0.0045(4) Uani 1 1 d . . . . .
K K 0.1891(4) 0.17215(15) 0.8020(2) 0.0199(5) Uani 1 1 d . . . . .
O1 O 0.2298(12) 0.6903(4) 0.1973(6) 0.0073(11) Uani 1 1 d . . . . .
O2 O 0.4427(13) 0.3341(4) 0.9729(7) 0.0121(13) Uani 1 1 d . . . . .
O3 O 0.1240(12) 0.7425(4) 0.4491(7) 0.0093(12) Uani 1 1 d . . . . .
O4 O 0.0885(12) 0.5854(4) 0.9776(6) 0.0090(12) Uani 1 1 d . . . . .
O5 O 0.2737(13) 0.5848(4) 0.5898(7) 0.0111(12) Uani 1 1 d . . . . .
O6 O 0.4573(12) 0.5033(4) 0.8241(6) 0.0072(11) Uani 1 1 d . U . . .
O7 O 0.6157(12) 0.5925(4) 0.4076(7) 0.0084(12) Uani 1 1 d . . . . .
O8 O 0.0091(12) 0.5332(4) 0.3086(7) 0.0091(12) Uani 1 1 d . . . . .

loop_
_atom_site_aniso_label
_atom_site_aniso_U_11
_atom_site_aniso_U_22
_atom_site_aniso_U_33
_atom_site_aniso_U_23
_atom_site_aniso_U_13
_atom_site_aniso_U_12
Ga1 0.0052(4) 0.0038(4) 0.0054(4) -0.0005(3) 0.0008(3) 0.0005(3)
Cu1 0.0147(6) 0.0086(5) 0.0182(6) 0.0022(4) 0.0103(4) 0.0016(4)
P1 0.0095(10) 0.0036(9) 0.0059(10) 0.0009(8) 0.0023(8) -0.0016(7)
P2 0.0017(9) 0.0054(9) 0.0065(9) 0.0007(8) 0.0008(7) 0.0017(7)
K 0.0182(10) 0.0169(10) 0.0208(11) 0.0014(8) -0.0045(8) 0.0022(8)
O1 0.013(3) 0.004(3) 0.006(3) 0.003(2) 0.003(2) 0.002(2)
O2 0.011(3) 0.008(3) 0.018(3) -0.001(2) 0.003(3) 0.002(2)
O3 0.004(3) 0.008(3) 0.015(3) -0.003(2) -0.002(2) 0.001(2)
O4 0.012(3) 0.006(3) 0.009(3) -0.001(2) 0.003(2) -0.004(2)
O5 0.013(3) 0.008(3) 0.013(3) 0.003(2) 0.005(2) 0.003(2)
O6 0.006(2) 0.012(3) 0.004(2) 0.001(2) 0.003(2) 0.002(2)
O7 0.007(3) 0.007(3) 0.012(3) -0.001(2) 0.003(2) 0.001(2)
O8 0.005(3) 0.010(3) 0.015(3) -0.005(2) 0.005(2) 0.001(2)

loop_
_atom_type_symbol
_atom_type_description
_atom_type_scat_dispersion_real
_atom_type_scat_dispersion_imag
_atom_type_scat_source
O O 0.0106 0.0060 'International Tables Vol C Tables 4.2.6.8 and 6.1.1.4'
P P 0.1023 0.0942 'International Tables Vol C Tables 4.2.6.8 and 6.1.1.4'
K K 0.2009 0.2494 'International Tables Vol C Tables 4.2.6.8 and 6.1.1.4'
Cu Cu 0.3201 1.2651 'International Tables Vol C Tables 4.2.6.8 and 6.1.1.4'
Ga Ga 0.2307 1.6083 'International Tables Vol C Tables 4.2.6.8 and 6.1.1.4'

loop_
_geom_angle_atom_site_label_1
_geom_angle_atom_site_label_2
_geom_angle_atom_site_label_3
_geom_angle
_geom_angle_site_symmetry_1
_geom_angle_site_symmetry_3
_geom_angle_publ_flag
O3 Ga1 O8 120.7(3) . . ?
O3 Ga1 O7 126.5(3) . . ?
O8 Ga1 O7 112.6(3) . . ?
O3 Ga1 O1 87.2(3) . . ?
O8 Ga1 O1 92.9(3) . . ?
O7 Ga1 O1 95.0(3) . . ?
O3 Ga1 O5 85.4(3) . . ?
O8 Ga1 O5 93.2(3) . . ?
O7 Ga1 O5 87.3(3) . . ?
O1 Ga1 O5 172.1(3) . . ?
O3 Ga1 K 81.89(19) . 2_656 ?
O8 Ga1 K 139.8(2) . 2_656 ?
O7 Ga1 K 52.60(19) . 2_656 ?
O1 Ga1 K 122.95(19) . 2_656 ?
O5 Ga1 K 53.21(19) . 2_656 ?
O3 Ga1 K 46.1(2) . 3_566 ?
O8 Ga1 K 94.8(2) . 3_566 ?
O7 Ga1 K 135.83(19) . 3_566 ?
O1 Ga1 K 47.83(18) . 3_566 ?
O5 Ga1 K 126.57(18) . 3_566 ?
K Ga1 K 121.95(4) 2_656 3_566 ?
O6 Cu1 O4 156.3(3) . 3_567 ?
O6 Cu1 O2 90.5(3) . . ?
O4 Cu1 O2 100.5(3) 3_567 . ?
O6 Cu1 O4 90.4(2) . . ?
O4 Cu1 O4 82.7(3) 3_567 . ?
O2 Cu1 O4 169.3(3) . . ?
O6 Cu1 O6 98.0(2) . 3_667 ?
O4 Cu1 O6 103.6(2) 3_567 3_667 ?
O2 Cu1 O6 86.3(2) . 3_667 ?
O4 Cu1 O6 83.1(2) . 3_667 ?
O6 Cu1 P2 31.45(18) . . ?
O4 Cu1 P2 125.66(19) 3_567 . ?
O2 Cu1 P2 95.2(2) . . ?
O4 Cu1 P2 91.11(18) . . ?
O6 Cu1 P2 129.30(15) 3_667 . ?
O6 Cu1 Cu1 55.17(18) . 3_667 ?
O4 Cu1 Cu1 145.42(19) 3_567 3_667 ?
O2 Cu1 Cu1 87.2(2) . 3_667 ?
O4 Cu1 Cu1 84.52(18) . 3_667 ?
O6 Cu1 Cu1 42.86(14) 3_667 3_667 ?
P2 Cu1 Cu1 86.50(7) . 3_667 ?
O6 Cu1 Cu1 127.20(19) . 3_567 ?
O4 Cu1 Cu1 42.16(18) 3_567 3_567 ?
O2 Cu1 Cu1 141.7(2) . 3_567 ?
O4 Cu1 Cu1 40.53(17) . 3_567 ?
O6 Cu1 Cu1 94.12(15) 3_667 3_567 ?
P2 Cu1 Cu1 113.26(7) . 3_567 ?
Cu1 Cu1 Cu1 118.35(8) 3_667 3_567 ?
O6 Cu1 K 151.20(18) . 4_566 ?
O4 Cu1 K 51.93(18) 3_567 4_566 ?
O2 Cu1 K 69.9(2) . 4_566 ?
O4 Cu1 K 105.17(18) . 4_566 ?
O6 Cu1 K 61.06(15) 3_667 4_566 ?
P2 Cu1 K 162.34(7) . 4_566 ?
Cu1 Cu1 K 101.59(7) 3_667 4_566 ?
Cu1 Cu1 K 76.89(6) 3_567 4_566 ?
O1 P1 O2 112.7(4) . 3_666 ?
O1 P1 O3 108.0(3) . 4_575 ?
O2 P1 O3 108.9(3) 3_666 4_575 ?
O1 P1 O4 110.2(3) . 1_554 ?
O2 P1 O4 112.0(3) 3_666 1_554 ?
O3 P1 O4 104.6(3) 4_575 1_554 ?
O1 P1 K 135.6(3) . 2 ?
O2 P1 K 111.2(3) 3_666 2 ?
O3 P1 K 50.6(2) 4_575 2 ?
O4 P1 K 56.5(2) 1_554 2 ?
O1 P1 K 74.2(2) . 3_666 ?
O2 P1 K 52.9(2) 3_666 3_666 ?
O3 P1 K 88.6(2) 4_575 3_666 ?
O4 P1 K 163.3(3) 1_554 3_666 ?
K P1 K 131.91(8) 2 3_666 ?
O1 P1 K 47.9(2) . 3_566 ?
O2 P1 K 140.4(3) 3_666 3_566 ?
O3 P1 K 62.4(3) 4_575 3_566 ?
O4 P1 K 107.5(2) 1_554 3_566 ?
K P1 K 92.71(8) 2 3_566 ?
K P1 K 87.56(8) 3_666 3_566 ?
O5 P2 O6 109.6(4) . . ?
O5 P2 O7 113.4(4) . 3_666 ?
O6 P2 O7 110.9(3) . 3_666 ?
O5 P2 O8 109.0(4) . 3_566 ?
O6 P2 O8 106.3(3) . 3_566 ?
O7 P2 O8 107.3(3) 3_666 3_566 ?
O5 P2 Cu1 130.6(3) . . ?
O6 P2 Cu1 41.7(2) . . ?
O7 P2 Cu1 114.8(2) 3_666 . ?
O8 P2 Cu1 65.5(2) 3_566 . ?
O5 P2 K 57.3(2) . 2_556 ?
O6 P2 K 96.7(2) . 2_556 ?
O7 P2 K 152.1(2) 3_666 2_556 ?
O8 P2 K 59.4(2) 3_566 2_556 ?
Cu1 P2 K 83.35(7) . 2_556 ?
O5 P2 K 51.4(3) . 2_656 ?
O6 P2 K 66.1(2) . 2_656 ?
O7 P2 K 105.3(2) 3_666 2_656 ?
O8 P2 K 147.0(2) 3_566 2_656 ?
Cu1 P2 K 105.08(8) . 2_656 ?
K P2 K 88.71(8) 2_556 2_656 ?
O3 K O1 55.39(17) 3_566 3_566 ?
O3 K O2 103.35(19) 3_566 . ?
O1 K O2 72.79(18) 3_566 . ?
O3 K O7 164.92(19) 3_566 2_646 ?
O1 K O7 111.16(18) 3_566 2_646 ?
O2 K O7 76.25(18) . 2_646 ?
O3 K O5 141.11(19) 3_566 2_646 ?
O1 K O5 154.44(19) 3_566 2_646 ?
O2 K O5 82.81(18) . 2_646 ?
O7 K O5 53.97(17) 2_646 2_646 ?
O3 K O4 49.91(17) 3_566 2_546 ?
O1 K O4 94.14(18) 3_566 2_546 ?
O2 K O4 151.32(19) . 2_546 ?
O7 K O4 132.36(18) 2_646 2_546 ?
O5 K O4 111.16(18) 2_646 2_546 ?
O3 K O5 97.30(19) 3_566 2_546 ?
O1 K O5 70.00(18) 3_566 2_546 ?
O2 K O5 114.40(19) . 2_546 ?
O7 K O5 69.83(18) 2_646 2_546 ?
O5 K O5 115.3(2) 2_646 2_546 ?
O4 K O5 83.09(18) 2_546 2_546 ?
O3 K O8 107.92(18) 3_566 4_566 ?
O1 K O8 115.24(18) 3_566 4_566 ?
O2 K O8 146.01(19) . 4_566 ?
O7 K O8 70.07(17) 2_646 4_566 ?
O5 K O8 81.22(17) 2_646 4_566 ?
O4 K O8 62.62(17) 2_546 4_566 ?
O5 K O8 49.05(17) 2_546 4_566 ?
O3 K O3 102.08(16) 3_566 2_546 ?
O1 K O3 47.52(16) 3_566 2_546 ?
O2 K O3 65.27(17) . 2_546 ?
O7 K O3 63.79(17) 2_646 2_546 ?
O5 K O3 114.95(18) 2_646 2_546 ?
O4 K O3 124.12(18) 2_546 2_546 ?
O5 K O3 49.62(16) 2_546 2_546 ?
O8 K O3 95.02(17) 4_566 2_546 ?
O3 K O6 104.43(18) 3_566 2_646 ?
O1 K O6 158.54(17) 3_566 2_646 ?
O2 K O6 123.53(18) . 2_646 ?
O7 K O6 87.73(16) 2_646 2_646 ?
O5 K O6 46.31(16) 2_646 2_646 ?
O4 K O6 64.86(16) 2_546 2_646 ?
O5 K O6 109.51(17) 2_546 2_646 ?
O8 K O6 60.46(16) 4_566 2_646 ?
O3 K O6 148.34(16) 2_546 2_646 ?
O3 K P2 95.92(14) 3_566 2_546 ?
O1 K P2 89.29(14) 3_566 2_546 ?
O2 K P2 138.33(16) . 2_546 ?
O7 K P2 75.89(13) 2_646 2_546 ?
O5 K P2 104.56(14) 2_646 2_546 ?
O4 K P2 64.38(13) 2_546 2_546 ?
O5 K P2 25.38(12) 2_546 2_546 ?
O8 K P2 26.08(11) 4_566 2_546 ?
O3 K P2 74.80(12) 2_546 2_546 ?
O6 K P2 85.50(12) 2_646 2_546 ?
O3 K P1 24.95(13) 3_566 2_545 ?
O1 K P1 70.85(13) 3_566 2_545 ?
O2 K P1 128.31(15) . 2_545 ?
O7 K P1 151.94(14) 2_646 2_545 ?
O5 K P1 132.87(15) 2_646 2_545 ?
O4 K P1 25.83(12) 2_546 2_545 ?
O5 K P1 85.74(14) 2_546 2_545 ?
O8 K P1 83.64(13) 4_566 2_545 ?
O3 K P1 110.64(13) 2_546 2_545 ?
O6 K P1 87.69(12) 2_646 2_545 ?
P2 K P1 76.16(7) 2_546 2_545 ?
P1 O1 Ga1 143.9(4) . . ?
P1 O1 K 108.9(3) . 3_566 ?
Ga1 O1 K 101.5(2) . 3_566 ?
P1 O2 Cu1 123.2(4) 3_666 . ?
P1 O2 K 102.5(3) 3_666 . ?
Cu1 O2 K 118.7(3) . . ?
P1 O3 Ga1 134.5(4) 4_576 . ?
P1 O3 K 104.4(3) 4_576 3_566 ?
Ga1 O3 K 105.5(3) . 3_566 ?
P1 O3 K 92.6(3) 4_576 2_556 ?
Ga1 O3 K 102.4(2) . 2_556 ?
K O3 K 118.1(2) 3_566 2_556 ?
P1 O4 Cu1 122.7(4) 1_556 3_567 ?
P1 O4 Cu1 125.0(4) 1_556 . ?
Cu1 O4 Cu1 97.3(3) 3_567 . ?
P1 O4 K 97.7(3) 1_556 2_556 ?
Cu1 O4 K 96.9(2) 3_567 2_556 ?
Cu1 O4 K 114.4(2) . 2_556 ?
P2 O5 Ga1 138.4(4) . . ?
P2 O5 K 104.8(3) . 2_656 ?
Ga1 O5 K 93.9(2) . 2_656 ?
P2 O5 K 97.4(3) . 2_556 ?
Ga1 O5 K 107.8(2) . 2_556 ?
K O5 K 115.3(2) 2_656 2_556 ?
P2 O6 Cu1 106.9(3) . . ?
P2 O6 Cu1 169.7(4) . 3_667 ?
Cu1 O6 Cu1 82.0(2) . 3_667 ?
P2 O6 K 89.1(3) . 2_656 ?
Cu1 O6 K 152.8(3) . 2_656 ?
Cu1 O6 K 80.76(17) 3_667 2_656 ?
P2 O7 Ga1 125.0(4) 3_666 . ?
P2 O7 K 131.8(3) 3_666 2_656 ?
Ga1 O7 K 97.1(2) . 2_656 ?
P2 O8 Ga1 132.0(4) 3_566 . ?
P2 O8 K 94.5(3) 3_566 4_565 ?
Ga1 O8 K 121.9(3) . 4_565 ?

loop_
_geom_bond_atom_site_label_1
_geom_bond_atom_site_label_2
_geom_bond_distance
_geom_bond_site_symmetry_2
_geom_bond_publ_flag
Ga1 O3 1.852(6) . ?
Ga1 O8 1.853(6) . ?
Ga1 O7 1.855(6) . ?
Ga1 O1 1.955(6) . ?
Ga1 O5 1.984(6) . ?
Ga1 K 3.645(3) 2_656 ?
Ga1 K 3.757(3) 3_566 ?
Cu1 O6 1.938(6) . ?
Cu1 O4 1.948(6) 3_567 ?
Cu1 O2 1.950(6) . ?
Cu1 O4 2.012(6) . ?
Cu1 O6 2.339(6) 3_667 ?
Cu1 P2 2.789(3) . ?
Cu1 Cu1 2.821(3) 3_667 ?
Cu1 Cu1 2.973(2) 3_567 ?
Cu1 K 3.734(3) 4_566 ?
P1 O1 1.514(6) . ?
P1 O2 1.524(7) 3_666 ?
P1 O3 1.534(6) 4_575 ?
P1 O4 1.548(6) 1_554 ?
P1 K 3.521(3) 2 ?
P1 K 3.567(3) 3_666 ?
P1 K 3.626(3) 3_566 ?
P2 O5 1.511(6) . ?
P2 O6 1.520(6) . ?
P2 O7 1.534(6) 3_666 ?
P2 O8 1.542(6) 3_566 ?
P2 K 3.497(3) 2_556 ?
P2 K 3.620(3) 2_656 ?
K O3 2.810(7) 3_566 ?
K O1 2.841(6) 3_566 ?
K O2 2.913(7) . ?
K O7 2.918(6) 2_646 ?
K O5 2.926(7) 2_646 ?
K O4 2.961(7) 2_546 ?
K O5 2.966(7) 2_546 ?
K O8 3.020(6) 4_566 ?
K O3 3.217(7) 2_546 ?
K O6 3.311(6) 2_646 ?
K P2 3.497(3) 2_546 ?
K P1 3.521(3) 2_545 ?
O1 K 2.841(6) 3_566 ?
O2 P1 1.524(7) 3_666 ?
O3 P1 1.534(6) 4_576 ?
O3 K 2.810(7) 3_566 ?
O3 K 3.217(7) 2_556 ?
O4 P1 1.548(6) 1_556 ?
O4 Cu1 1.948(6) 3_567 ?
O4 K 2.961(7) 2_556 ?
O5 K 2.926(7) 2_656 ?
O5 K 2.966(7) 2_556 ?
O6 Cu1 2.339(6) 3_667 ?
O6 K 3.311(6) 2_656 ?
O7 P2 1.534(6) 3_666 ?
O7 K 2.918(6) 2_656 ?
O8 P2 1.542(6) 3_566 ?
O8 K 3.021(6) 4_565 ?
